data_2108870
loop_
_publ_author_name
'Gaydamaka, Anna A.'
'Arkhipov, Sergey G.'
'Boldyreva, Elena V.'

_publ_section_title
;
 A new guaninate hydrate K^+^&#x00B7;C~5~H~4~N~5~O^{-^}&#x00B7;H~2~O:
 crystal structure from 100 to 300K in a comparison with
 2Na^+^&#x00B7;C~5~H~3~N~5~O^2{-^}&#x00B7;7H~2~O
;
_journal_issue 5
_journal_name_full 'Acta Crystallographica Section B'
_journal_page_first
;
;
_journal_paper_doi 10.1107/S205252062100754X
_journal_volume 77
_journal_year 2021
_chemical_formula_moiety '2(Na), 7(H2O), C5 H3 N5 O'
_chemical_formula_sum 'C5 H17 N5 Na2 O8'
_chemical_formula_weight 321.21
_chemical_name_common 'disodium 2-amino-6-oxo-6,7-dihydro-1H-purine-1,7-diide heptahydrate'
_chemical_name_systematic 'disodium 2-amino-6-oxo-6,7-dihydro-1H-purine-1,7-diide heptahydrate'
_space_group_crystal_system monoclinic
_space_group_IT_number 14
_space_group_name_Hall '-P 2ybc'
_space_group_name_H-M_alt 'P 1 21/c 1'
_atom_sites_solution_hydrogens difmap
_atom_sites_solution_primary direct
_atom_sites_solution_secondary direct
_audit_creation_method SHELXL-2018/3
_cell_angle_alpha 90
_cell_angle_beta 101.410(2)
_cell_angle_gamma 90
_cell_formula_units_Z 4
_cell_length_a 10.5530(2)
_cell_length_b 11.7759(2)
_cell_length_c 11.2683(3)
_cell_measurement_reflns_used 5377
_cell_measurement_temperature 298(2)
_cell_measurement_theta_max 29.6040
_cell_measurement_theta_min 2.3960
_cell_volume 1372.65(5)
_computing_cell_refinement 'STOE X-AREA (Stoe & Cie, 2006)'
_computing_data_collection 'STOE X-AREA (Stoe & Cie, 2006)'
_computing_data_reduction 'CrysAlisPro 1.171.38.43d (Rigaku OD, 2015)'
_computing_molecular_graphics 'Mercury (Macrae et al., 2020), Vesta(Momma,2011)'
_computing_structure_refinement 'SHELXL-2018/3 (Sheldrick, 2018)'
_diffrn_ambient_temperature 298(2)
_diffrn_detector 'image plate (34 cm diameter)'
_diffrn_detector_area_resol_mean 6.67
_diffrn_detector_type STOE
_diffrn_measured_fraction_theta_full 0.999
_diffrn_measured_fraction_theta_max 0.999
_diffrn_measurement_details ' 360 frames, detector distance = 100 mm'
_diffrn_measurement_device '2-circle goniometer'
_diffrn_measurement_device_type 'STOE IPDS 2'
_diffrn_measurement_method 'rotation method'
_diffrn_radiation_collimation '0.5 mm diameter, monocapillary'
_diffrn_radiation_monochromator 'plane graphite'
_diffrn_radiation_polarisn_norm 0
_diffrn_radiation_type 'Mo K\a'
_diffrn_radiation_wavelength 0.71073
_diffrn_reflns_av_R_equivalents 0.0396
_diffrn_reflns_av_unetI/netI 0.0353
_diffrn_reflns_Laue_measured_fraction_full 0.999
_diffrn_reflns_Laue_measured_fraction_max 0.999
_diffrn_reflns_limit_h_max 14
_diffrn_reflns_limit_h_min -14
_diffrn_reflns_limit_k_max 16
_diffrn_reflns_limit_k_min -16
_diffrn_reflns_limit_l_max 14
_diffrn_reflns_limit_l_min -15
_diffrn_reflns_number 12562
_diffrn_reflns_point_group_measured_fraction_full 0.999
_diffrn_reflns_point_group_measured_fraction_max 0.999
_diffrn_reflns_theta_full 25.242
_diffrn_reflns_theta_max 29.570
_diffrn_reflns_theta_min 1.969
_diffrn_source 'sealed X-ray tube, 12 x 0.4 mm long-fine focus'
_diffrn_source_current 30
_diffrn_source_power 1.500
_diffrn_source_voltage 50
_exptl_absorpt_coefficient_mu 0.192
_exptl_absorpt_correction_T_max 1.00000
_exptl_absorpt_correction_T_min 0.85986
_exptl_absorpt_correction_type multi-scan
_exptl_absorpt_process_details
;
CrysAlisPro 1.171.38.43d (Rigaku Oxford Diffraction, 2015)
Empirical absorption correction using spherical harmonics,
 implemented in SCALE3 ABSPACK scaling algorithm.
;
_exptl_crystal_colour colourless
_exptl_crystal_density_diffrn 1.554
_exptl_crystal_description prism
_exptl_crystal_F_000 672
_exptl_crystal_size_max 0.5
_exptl_crystal_size_mid 0.5
_exptl_crystal_size_min 0.25
_refine_diff_density_max 0.440
_refine_diff_density_min -0.229
_refine_diff_density_rms 0.051
_refine_ls_extinction_method none
_refine_ls_goodness_of_fit_ref 1.051
_refine_ls_hydrogen_treatment refxyz
_refine_ls_matrix_type full
_refine_ls_number_parameters 232
_refine_ls_number_reflns 3857
_refine_ls_number_restraints 0
_refine_ls_restrained_S_all 1.051
_refine_ls_R_factor_all 0.0491
_refine_ls_R_factor_gt 0.0353
_refine_ls_shift/su_max 0.000
_refine_ls_shift/su_mean 0.000
_refine_ls_structure_factor_coef Fsqd
_refine_ls_weighting_details 'w=1/[\s^2^(Fo^2^)+(0.0431P)^2^+0.4760P] where P=(Fo^2^+2Fc^2^)/3'
_refine_ls_weighting_scheme calc
_refine_ls_wR_factor_gt 0.0857
_refine_ls_wR_factor_ref 0.0973
_reflns_Friedel_coverage 0.000
_reflns_number_gt 2924
_reflns_number_total 3857
_reflns_threshold_expression 'I > 2\s(I)'
_cod_data_source_file xk5085sup1.cif
_cod_data_source_block GuaNa_298K
_cod_original_cell_volume 1372.65(6)
_cod_original_sg_symbol_H-M 'P 21/c'
_cod_database_code 2108870
_shelx_shelxl_version_number 2018/3
_shelx_space_group_comment
;
The symmetry employed for this shelxl refinement is uniquely defined
by the following loop, which should always be used as a source of
symmetry information in preference to the above space-group names.
They are only intended as comments.
;
_oxdiff_exptl_absorpt_empirical_full_min 0.908
_oxdiff_exptl_absorpt_empirical_full_max 1.162
_oxdiff_exptl_absorpt_empirical_details
;
Empirical correction (ABSPACK) includes:
- Absorption correction using spherical harmonics
- Frame scaling
;

loop_
_space_group_symop_operation_xyz
'x, y, z'
'-x, y+1/2, -z+1/2'
'-x, -y, -z'
'x, -y-1/2, z-1/2'

loop_
_atom_site_label
_atom_site_type_symbol
_atom_site_fract_x
_atom_site_fract_y
_atom_site_fract_z
_atom_site_U_iso_or_equiv
_atom_site_adp_type
_atom_site_occupancy
_atom_site_site_symmetry_order
_atom_site_calc_flag
_atom_site_refinement_flags_posn
_atom_site_refinement_flags_adp
_atom_site_refinement_flags_occupancy
_atom_site_disorder_assembly
_atom_site_disorder_group
N1 N 0.65575(11) 0.48069(9) 0.34814(11) 0.0257(2) Uani 1 1 d . . . . .
C2 C 0.52688(13) 0.48031(11) 0.33985(13) 0.0265(3) Uani 1 1 d . . . . .
N3 N 0.45435(10) 0.39968(9) 0.37605(11) 0.0272(2) Uani 1 1 d . . . . .
C4 C 0.52534(12) 0.31142(10) 0.43134(12) 0.0231(2) Uani 1 1 d . . . . .
C5 C 0.65908(12) 0.30410(10) 0.44816(12) 0.0233(2) Uani 1 1 d . . . . .
C6 C 0.72674(11) 0.39249(10) 0.40384(11) 0.0221(2) Uani 1 1 d . . . . .
N7 N 0.69950(11) 0.20369(10) 0.50736(11) 0.0303(3) Uani 1 1 d . . . . .
C8 C 0.58786(14) 0.15785(12) 0.52179(14) 0.0324(3) Uani 1 1 d . . . . .
H1 H 0.5876(17) 0.0882(16) 0.5606(16) 0.039 Uiso 1 1 d . U . . .
N9 N 0.47864(11) 0.21681(10) 0.47781(11) 0.0293(3) Uani 1 1 d . . . . .
N2 N 0.46235(14) 0.57175(12) 0.28177(15) 0.0430(3) Uani 1 1 d . . . . .
H2 H 0.382(2) 0.5820(18) 0.2930(18) 0.052 Uiso 1 1 d . U . . .
H3 H 0.508(2) 0.6308(19) 0.2708(19) 0.052 Uiso 1 1 d . U . . .
O1 O 0.85070(8) 0.39259(8) 0.41270(9) 0.0270(2) Uani 1 1 d . . . . .
Na1 Na 0.11673(5) 0.25483(4) 0.18243(5) 0.02906(14) Uani 1 1 d . . . . .
Na2 Na 0.04862(5) 0.04528(4) 0.37128(5) 0.02916(14) Uani 1 1 d . . . . .
O2W O 0.30887(11) 0.32538(10) 0.13458(11) 0.0355(2) Uani 1 1 d . . . . .
H4 H 0.3514(19) 0.3053(16) 0.0907(19) 0.043 Uiso 1 1 d . U . . .
H5 H 0.3622(19) 0.3402(16) 0.2060(19) 0.043 Uiso 1 1 d . U . . .
O3W O 0.18668(11) 0.38020(9) 0.35536(11) 0.0358(2) Uani 1 1 d . . . . .
H6 H 0.1504(19) 0.4424(17) 0.3594(18) 0.043 Uiso 1 1 d . U . . .
H7 H 0.266(2) 0.3934(16) 0.3792(17) 0.043 Uiso 1 1 d . U . . .
O4W O 0.24435(10) 0.11458(9) 0.31885(10) 0.0310(2) Uani 1 1 d . . . . .
H8 H 0.2771(18) 0.0744(16) 0.2722(17) 0.037 Uiso 1 1 d . U . . .
H9 H 0.3051(19) 0.1403(16) 0.3623(18) 0.037 Uiso 1 1 d . U . . .
O5W O -0.00050(11) 0.06935(9) 0.14478(10) 0.0306(2) Uani 1 1 d . . . . .
H10 H 0.0504(18) 0.0227(17) 0.1257(17) 0.037 Uiso 1 1 d . U . . .
H11 H -0.0431(19) 0.0863(16) 0.0861(18) 0.037 Uiso 1 1 d . U . . .
O6W O -0.15465(10) 0.02060(10) 0.42385(11) 0.0355(2) Uani 1 1 d . . . . .
H12 H -0.206(2) -0.0304(18) 0.4074(18) 0.043 Uiso 1 1 d . U . . .
H13 H -0.1998(19) 0.0795(17) 0.4392(17) 0.043 Uiso 1 1 d . U . . .
O7W O 0.04286(11) 0.22682(9) 0.46087(10) 0.0318(2) Uani 1 1 d . . . . .
H14 H -0.0242(19) 0.2635(16) 0.4488(17) 0.038 Uiso 1 1 d . U . . .
H15 H 0.0933(18) 0.2685(16) 0.4361(17) 0.038 Uiso 1 1 d . U . . .
O8W O 0.08209(10) -0.15000(9) 0.31609(10) 0.0286(2) Uani 1 1 d . . . . .
H16 H 0.1078(17) -0.1449(15) 0.2532(18) 0.034 Uiso 1 1 d . U . . .
H17 H 0.1425(18) -0.1727(15) 0.3650(17) 0.034 Uiso 1 1 d . U . . .

loop_
_atom_site_aniso_label
_atom_site_aniso_U_11
_atom_site_aniso_U_22
_atom_site_aniso_U_33
_atom_site_aniso_U_23
_atom_site_aniso_U_13
_atom_site_aniso_U_12
N1 0.0216(5) 0.0268(5) 0.0288(6) 0.0037(4) 0.0056(4) -0.0023(4)
C2 0.0228(6) 0.0276(6) 0.0285(7) 0.0030(5) 0.0035(5) 0.0021(5)
N3 0.0177(5) 0.0297(5) 0.0340(6) 0.0040(5) 0.0044(4) -0.0003(4)
C4 0.0172(5) 0.0281(6) 0.0238(6) 0.0006(5) 0.0039(4) -0.0016(4)
C5 0.0163(5) 0.0270(6) 0.0262(6) 0.0031(5) 0.0034(5) 0.0011(4)
C6 0.0164(5) 0.0277(6) 0.0221(6) -0.0022(5) 0.0038(4) -0.0019(4)
N7 0.0226(5) 0.0303(5) 0.0374(7) 0.0087(5) 0.0045(5) 0.0032(4)
C8 0.0260(7) 0.0318(7) 0.0396(8) 0.0091(6) 0.0070(6) 0.0004(5)
N9 0.0201(5) 0.0310(5) 0.0372(7) 0.0065(5) 0.0070(5) -0.0016(4)
N2 0.0309(7) 0.0356(7) 0.0624(10) 0.0182(6) 0.0087(6) 0.0075(5)
O1 0.0149(4) 0.0346(5) 0.0320(5) 0.0017(4) 0.0055(4) -0.0024(3)
Na1 0.0260(3) 0.0297(3) 0.0315(3) 0.0005(2) 0.0055(2) -0.0009(2)
Na2 0.0299(3) 0.0278(3) 0.0318(3) -0.0003(2) 0.0110(2) 0.0001(2)
O2W 0.0273(5) 0.0485(6) 0.0324(6) -0.0051(5) 0.0103(4) -0.0019(4)
O3W 0.0227(5) 0.0333(5) 0.0524(7) -0.0042(5) 0.0098(5) 0.0012(4)
O4W 0.0230(5) 0.0356(5) 0.0352(6) -0.0078(4) 0.0074(4) -0.0007(4)
O5W 0.0328(6) 0.0297(5) 0.0281(5) 0.0019(4) 0.0032(4) 0.0060(4)
O6W 0.0277(5) 0.0331(5) 0.0472(7) -0.0071(5) 0.0113(5) -0.0014(4)
O7W 0.0301(5) 0.0292(5) 0.0376(6) 0.0011(4) 0.0106(4) 0.0051(4)
O8W 0.0234(5) 0.0358(5) 0.0262(5) 0.0038(4) 0.0038(4) 0.0014(4)

loop_
_atom_type_symbol
_atom_type_description
_atom_type_scat_dispersion_real
_atom_type_scat_dispersion_imag
_atom_type_scat_source
C C 0.0033 0.0016 'International Tables Vol C Tables 4.2.6.8 and 6.1.1.4'
H H 0.0000 0.0000 'International Tables Vol C Tables 4.2.6.8 and 6.1.1.4'
N N 0.0061 0.0033 'International Tables Vol C Tables 4.2.6.8 and 6.1.1.4'
O O 0.0106 0.0060 'International Tables Vol C Tables 4.2.6.8 and 6.1.1.4'
Na Na 0.0362 0.0249 'International Tables Vol C Tables 4.2.6.8 and 6.1.1.4'

loop_
_geom_angle_atom_site_label_1
_geom_angle_atom_site_label_2
_geom_angle_atom_site_label_3
_geom_angle
_geom_angle_site_symmetry_1
_geom_angle_site_symmetry_3
_geom_angle_publ_flag
C2 N1 C6 119.14(11) . . ?
N3 C2 N1 127.96(12) . . ?
N3 C2 N2 116.42(13) . . ?
N1 C2 N2 115.54(12) . . ?
C2 N3 C4 112.79(11) . . ?
N3 C4 N9 126.35(11) . . ?
N3 C4 C5 124.29(11) . . ?
N9 C4 C5 109.36(11) . . ?
N7 C5 C4 109.08(11) . . ?
N7 C5 C6 132.32(11) . . ?
C4 C5 C6 118.58(11) . . ?
O1 C6 N1 119.48(11) . . ?
O1 C6 C5 123.35(12) . . ?
N1 C6 C5 117.17(11) . . ?
C8 N7 C5 102.07(11) . . ?
N7 C8 N9 117.15(12) . . ?
N7 C8 H1 120.0(11) . . ?
N9 C8 H1 122.9(11) . . ?
C8 N9 C4 102.33(11) . . ?
C2 N2 H2 115.9(14) . . ?
C2 N2 H3 117.5(14) . . ?
H2 N2 H3 118.7(19) . . ?
O2W Na1 O8W 129.52(4) . 2 ?
O2W Na1 O3W 80.26(4) . . ?
O8W Na1 O3W 80.65(4) 2 . ?
O2W Na1 O4W 89.44(4) . . ?
O8W Na1 O4W 133.14(4) 2 . ?
O3W Na1 O4W 82.29(4) . . ?
O2W Na1 O7W 81.46(4) . 4_565 ?
O8W Na1 O7W 82.17(4) 2 4_565 ?
O3W Na1 O7W 137.60(4) . 4_565 ?
O4W Na1 O7W 135.37(4) . 4_565 ?
O2W Na1 O5W 133.55(4) . . ?
O8W Na1 O5W 90.30(4) 2 . ?
O3W Na1 O5W 136.40(4) . . ?
O4W Na1 O5W 73.27(4) . . ?
O7W Na1 O5W 81.88(4) 4_565 . ?
O2W Na1 Na2 133.91(4) . . ?
O8W Na1 Na2 92.36(3) 2 . ?
O3W Na1 Na2 90.41(3) . . ?
O4W Na1 Na2 44.48(3) . . ?
O7W Na1 Na2 128.82(3) 4_565 . ?
O5W Na1 Na2 47.15(3) . . ?
O2W Na1 Na2 91.99(3) . 2 ?
O8W Na1 Na2 37.54(3) 2 2 ?
O3W Na1 Na2 69.05(3) . 2 ?
O4W Na1 Na2 150.59(3) . 2 ?
O7W Na1 Na2 73.74(3) 4_565 2 ?
O5W Na1 Na2 123.87(3) . 2 ?
Na2 Na1 Na2 126.574(16) . 2 ?
O2W Na1 Na2 67.68(3) . 4_565 ?
O8W Na1 Na2 74.60(3) 2 4_565 ?
O3W Na1 Na2 107.75(3) . 4_565 ?
O4W Na1 Na2 152.23(3) . 4_565 ?
O7W Na1 Na2 29.96(3) 4_565 4_565 ?
O5W Na1 Na2 110.67(3) . 4_565 ?
Na2 Na1 Na2 155.13(2) . 4_565 ?
Na2 Na1 Na2 50.620(15) 2 4_565 ?
O6W Na2 O7W 84.42(4) . . ?
O6W Na2 O4W 167.21(4) . . ?
O7W Na2 O4W 83.92(4) . . ?
O6W Na2 O8W 97.68(4) . . ?
O7W Na2 O8W 168.93(5) . . ?
O4W Na2 O8W 94.77(4) . . ?
O6W Na2 O6W 89.59(4) . 3_556 ?
O7W Na2 O6W 86.02(4) . 3_556 ?
O4W Na2 O6W 94.80(4) . 3_556 ?
O8W Na2 O6W 83.13(4) . 3_556 ?
O6W Na2 O5W 104.71(4) . . ?
O7W Na2 O5W 108.23(4) . . ?
O4W Na2 O5W 74.16(4) . . ?
O8W Na2 O5W 81.84(4) . . ?
O6W Na2 O5W 160.47(4) 3_556 . ?
O6W Na2 Na1 123.98(4) . . ?
O7W Na2 Na1 68.97(3) . . ?
O4W Na2 Na1 46.05(3) . . ?
O8W Na2 Na1 117.67(3) . . ?
O6W Na2 Na1 133.74(3) 3_556 . ?
O5W Na2 Na1 46.83(3) . . ?
O6W Na2 Na2 46.31(3) . 3_556 ?
O7W Na2 Na2 83.29(3) . 3_556 ?
O4W Na2 Na2 136.81(4) . 3_556 ?
O8W Na2 Na2 90.30(3) . 3_556 ?
O6W Na2 Na2 43.28(3) 3_556 3_556 ?
O5W Na2 Na2 148.82(4) . 3_556 ?
Na1 Na2 Na2 152.02(3) . 3_556 ?
O6W Na2 Na1 61.34(3) . 2_545 ?
O7W Na2 Na1 145.37(3) . 2_545 ?
O4W Na2 Na1 130.65(3) . 2_545 ?
O8W Na2 Na1 36.73(3) . 2_545 ?
O6W Na2 Na1 88.58(3) 3_556 2_545 ?
O5W Na2 Na1 86.81(3) . 2_545 ?
Na1 Na2 Na1 133.589(17) . 2_545 ?
Na2 Na2 Na1 69.717(18) 3_556 2_545 ?
O6W Na2 Na1 82.65(3) . 4_566 ?
O7W Na2 Na1 31.41(3) . 4_566 ?
O4W Na2 Na1 90.08(3) . 4_566 ?
O8W Na2 Na1 137.87(3) . 4_566 ?
O6W Na2 Na1 54.75(3) 3_556 4_566 ?
O5W Na2 Na1 139.13(3) . 4_566 ?
Na1 Na2 Na1 95.356(13) . 4_566 ?
Na2 Na2 Na1 59.663(18) 3_556 4_566 ?
Na1 Na2 Na1 129.379(15) 2_545 4_566 ?
Na1 O2W H4 132.8(15) . . ?
Na1 O2W H5 106.1(12) . . ?
H4 O2W H5 107.0(19) . . ?
Na1 O3W H6 120.4(14) . . ?
Na1 O3W H7 119.4(13) . . ?
H6 O3W H7 105.1(18) . . ?
Na2 O4W Na1 89.47(4) . . ?
Na2 O4W H8 116.6(12) . . ?
Na1 O4W H8 103.4(13) . . ?
Na2 O4W H9 127.8(14) . . ?
Na1 O4W H9 114.0(14) . . ?
H8 O4W H9 102.9(18) . . ?
Na1 O5W Na2 86.03(4) . . ?
Na1 O5W H10 107.4(13) . . ?
Na2 O5W H10 100.1(13) . . ?
Na1 O5W H11 96.2(15) . . ?
Na2 O5W H11 153.1(15) . . ?
H10 O5W H11 104.8(19) . . ?
Na2 O6W Na2 90.41(4) . 3_556 ?
Na2 O6W H12 129.9(14) . . ?
Na2 O6W H12 98.1(14) 3_556 . ?
Na2 O6W H13 120.6(12) . . ?
Na2 O6W H13 103.0(12) 3_556 . ?
H12 O6W H13 105.4(18) . . ?
Na2 O7W Na1 118.64(5) . 4_566 ?
Na2 O7W H14 120.0(13) . . ?
Na1 O7W H14 102.2(13) 4_566 . ?
Na2 O7W H15 108.9(13) . . ?
Na1 O7W H15 101.3(13) 4_566 . ?
H14 O7W H15 103.2(18) . . ?
Na1 O8W Na2 105.73(4) 2_545 . ?
Na1 O8W H16 119.3(13) 2_545 . ?
Na2 O8W H16 104.2(13) . . ?
Na1 O8W H17 114.8(13) 2_545 . ?
Na2 O8W H17 106.0(13) . . ?
H16 O8W H17 105.6(18) . . ?

loop_
_geom_bond_atom_site_label_1
_geom_bond_atom_site_label_2
_geom_bond_distance
_geom_bond_site_symmetry_2
_geom_bond_publ_flag
N1 C2 1.3446(17) . ?
N1 C6 1.3593(17) . ?
C2 N3 1.3331(17) . ?
C2 N2 1.3693(18) . ?
N3 C4 1.3584(17) . ?
C4 N9 1.3640(16) . ?
C4 C5 1.3890(16) . ?
C5 N7 1.3829(16) . ?
C5 C6 1.4085(16) . ?
C6 O1 1.2921(14) . ?
N7 C8 1.3347(17) . ?
C8 N9 1.3529(18) . ?
C8 H1 0.930(19) . ?
N2 H2 0.89(2) . ?
N2 H3 0.87(2) . ?
Na1 O2W 2.3505(11) . ?
Na1 O8W 2.3816(11) 2 ?
Na1 O3W 2.4398(13) . ?
Na1 O4W 2.4669(12) . ?
Na1 O7W 2.4732(13) 4_565 ?
Na1 O5W 2.5047(12) . ?
Na1 Na2 3.4262(8) . ?
Na1 Na2 3.8330(7) 2 ?
Na1 Na2 4.1657(8) 4_565 ?
Na2 O6W 2.3537(12) . ?
Na2 O7W 2.3701(11) . ?
Na2 O4W 2.4008(11) . ?
Na2 O8W 2.4262(11) . ?
Na2 O6W 2.4822(13) 3_556 ?
Na2 O5W 2.5178(12) . ?
Na2 Na2 3.4328(11) 3_556 ?
O2W H4 0.77(2) . ?
O2W H5 0.90(2) . ?
O3W H6 0.83(2) . ?
O3W H7 0.84(2) . ?
O4W H8 0.832(19) . ?
O4W H9 0.79(2) . ?
O5W H10 0.83(2) . ?
O5W H11 0.75(2) . ?
O6W H12 0.81(2) . ?
O6W H13 0.88(2) . ?
O7W H14 0.82(2) . ?
O7W H15 0.81(2) . ?
O8W H16 0.81(2) . ?
O8W H17 0.802(19) . ?

loop_
_geom_hbond_atom_site_label_D
_geom_hbond_atom_site_label_H
_geom_hbond_atom_site_label_A
_geom_hbond_distance_DH
_geom_hbond_distance_HA
_geom_hbond_distance_DA
_geom_hbond_angle_DHA
_geom_hbond_site_symmetry_A
_geom_hbond_publ_flag
O2W H5 N3 0.90(2) 2.09(2) 2.9789(17) 167.5(17) . yes
O3W H7 N3 0.84(2) 1.99(2) 2.7974(15) 158.9(18) . yes
O4W H9 N9 0.79(2) 2.22(2) 3.0031(16) 177.4(19) . yes
O7W H15 O3W 0.81(2) 1.97(2) 2.7736(15) 169.3(19) . yes
O6W H12 O2W 0.81(2) 2.02(2) 2.8184(16) 170.3(19) 2_545 yes
O3W H6 O5W 0.83(2) 2.17(2) 2.9699(15) 161.2(18) 2 yes
O2W H4 N9 0.77(2) 2.04(2) 2.7981(16) 169(2) 4_565 yes
O4W H8 N1 0.832(19) 1.98(2) 2.8148(15) 175.9(18) 2_645 yes
O5W H10 O1 0.83(2) 1.95(2) 2.7671(14) 169.9(18) 2_645 yes
O8W H16 O1 0.81(2) 2.05(2) 2.8504(14) 169.4(17) 2_645 yes
O5W H11 O1 0.75(2) 2.07(2) 2.8073(15) 170(2) 4_465 yes
O6W H13 N7 0.88(2) 2.04(2) 2.9114(16) 169.1(17) 1_455 yes
O7W H14 O1 0.82(2) 2.00(2) 2.7896(14) 161.7(18) 1_455 yes
O8W H17 N7 0.802(19) 2.01(2) 2.8028(16) 171.0(18) 3_656 yes

loop_
_geom_torsion_atom_site_label_1
_geom_torsion_atom_site_label_2
_geom_torsion_atom_site_label_3
_geom_torsion_atom_site_label_4
_geom_torsion
_geom_torsion_site_symmetry_1
_geom_torsion_site_symmetry_2
_geom_torsion_site_symmetry_3
_geom_torsion_site_symmetry_4
_geom_torsion_publ_flag
C6 N1 C2 N3 -3.0(2) . . . . ?
C6 N1 C2 N2 -179.58(13) . . . . ?
N1 C2 N3 C4 2.6(2) . . . . ?
N2 C2 N3 C4 179.19(13) . . . . ?
C2 N3 C4 N9 180.00(13) . . . . ?
C2 N3 C4 C5 -0.53(19) . . . . ?
N3 C4 C5 N7 179.92(12) . . . . ?
N9 C4 C5 N7 -0.54(16) . . . . ?
N3 C4 C5 C6 -1.0(2) . . . . ?
N9 C4 C5 C6 178.52(12) . . . . ?
C2 N1 C6 O1 -179.64(12) . . . . ?
C2 N1 C6 C5 1.05(18) . . . . ?
N7 C5 C6 O1 0.2(2) . . . . ?
C4 C5 C6 O1 -178.55(12) . . . . ?
N7 C5 C6 N1 179.53(13) . . . . ?
C4 C5 C6 N1 0.74(19) . . . . ?
C4 C5 N7 C8 0.07(15) . . . . ?
C6 C5 N7 C8 -178.80(15) . . . . ?
C5 N7 C8 N9 0.44(18) . . . . ?
N7 C8 N9 C4 -0.76(18) . . . . ?
N3 C4 N9 C8 -179.73(13) . . . . ?
C5 C4 N9 C8 0.74(16) . . . . ?

_cod_database_fobs_code 2108870
